data_2212742
loop_
_publ_author_name
'Jian-Dong Fan'
'Wen-Tao Yu'

_publ_section_title
;
 2-[4-(<i>tert</i>-Butylsulfanyl)benzyl]-9,9-diethyl-9<i>H</i>-fluorene
;
_journal_coeditor_code XU2207
_journal_issue 3
_journal_name_full 'Acta Crystallographica Section E'
_journal_page_first o1243
_journal_page_last o1244
_journal_paper_doi 10.1107/S1600536807006022
_journal_volume 63
_journal_year 2007
_chemical_formula_iupac 'C27 H30 S'
_chemical_formula_moiety 'C27 H30 S'
_chemical_formula_sum 'C27 H30 S'
_chemical_formula_weight 386.57
_chemical_name_systematic
;
2-[4-(tert-Butylsulfanyl)benzyl]-9,9-diethyl-9H-fluorene
;
_space_group_IT_number 14
_symmetry_cell_setting monoclinic
_symmetry_space_group_name_Hall '-P 2yn'
_symmetry_space_group_name_H-M 'P 1 21/n 1'
_atom_sites_solution_hydrogens geom
_atom_sites_solution_primary direct
_atom_sites_solution_secondary difmap
_audit_creation_method SHELXL-97
_cell_angle_alpha 90.00
_cell_angle_beta 119.11(3)
_cell_angle_gamma 90.00
_cell_formula_units_Z 4
_cell_length_a 14.844(4)
_cell_length_b 11.869(6)
_cell_length_c 15.065(7)
_cell_measurement_reflns_used 27
_cell_measurement_temperature 296(2)
_cell_measurement_theta_max 12.3
_cell_measurement_theta_min 5.0
_cell_volume 2318.9(18)
_computing_cell_refinement XSCANS
_computing_data_collection 'XSCANS (Bruker,1996)'
_computing_data_reduction 'SHELXTL (Bruker, 1997)'
_computing_molecular_graphics SHELXTL
_computing_publication_material 'WinGX (Farrugia, 1999)'
_computing_structure_refinement SHELXTL
_computing_structure_solution 'SIR97 (Altomare <i>et al.</i>,  1999)'
_diffrn_ambient_temperature 296(2)
_diffrn_measured_fraction_theta_full 1.00
_diffrn_measured_fraction_theta_max 1.00
_diffrn_measurement_device_type 'Bruker P4'
_diffrn_measurement_method \w
_diffrn_radiation_monochromator graphite
_diffrn_radiation_source 'fine-focus sealed tube'
_diffrn_radiation_type MoK\a
_diffrn_radiation_wavelength 0.71073
_diffrn_reflns_av_R_equivalents 0.061
_diffrn_reflns_av_sigmaI/netI 0.114
_diffrn_reflns_limit_h_max 1
_diffrn_reflns_limit_h_min -18
_diffrn_reflns_limit_k_max 1
_diffrn_reflns_limit_k_min -14
_diffrn_reflns_limit_l_max 18
_diffrn_reflns_limit_l_min -16
_diffrn_reflns_number 5625
_diffrn_reflns_theta_full 26.0
_diffrn_reflns_theta_max 26.0
_diffrn_reflns_theta_min 2.3
_diffrn_standards_decay_% 1
_diffrn_standards_interval_count 97
_diffrn_standards_number 3
_exptl_absorpt_coefficient_mu 0.149
_exptl_absorpt_correction_T_max 0.948
_exptl_absorpt_correction_T_min 0.892
_exptl_absorpt_correction_type psi-scan
_exptl_absorpt_process_details '(XSCANS; Bruker, 1996)'
_exptl_crystal_colour colourless
_exptl_crystal_density_diffrn 1.107
_exptl_crystal_density_method 'not measured'
_exptl_crystal_description prism
_exptl_crystal_F_000 832
_exptl_crystal_size_max 0.40
_exptl_crystal_size_mid 0.38
_exptl_crystal_size_min 0.36
_refine_diff_density_max 0.37
_refine_diff_density_min -0.34
_refine_ls_extinction_coef 0.024(3)
_refine_ls_extinction_expression Fc^*^=kFc[1+0.001xFc^2^\l^3^/sin(2\q)]^-1/4^
_refine_ls_extinction_method SHELXTL
_refine_ls_goodness_of_fit_ref 0.955
_refine_ls_hydrogen_treatment constr
_refine_ls_matrix_type full
_refine_ls_number_parameters 260
_refine_ls_number_reflns 4562
_refine_ls_number_restraints 13
_refine_ls_restrained_S_all 1.028
_refine_ls_R_factor_all 0.177
_refine_ls_R_factor_gt 0.069
_refine_ls_shift/su_max 0.000
_refine_ls_shift/su_mean 0.000
_refine_ls_structure_factor_coef Fsqd
_refine_ls_weighting_details 'calc w=1/[\s^2^(Fo^2^)+(0.0836P)^2^] where P=(Fo^2^+2Fc^2^)/3'
_refine_ls_weighting_scheme calc
_refine_ls_wR_factor_gt 0.158
_refine_ls_wR_factor_ref 0.208
_reflns_number_gt 1757
_reflns_number_total 4562
_reflns_threshold_expression I>2\s(I)
_cod_data_source_file xu2207.cif
_cod_data_source_block I
_cod_depositor_comments
;
The following automatic conversions were performed:
'_symmetry_cell_setting' value 'Monoclinic' changed to 'monoclinic'
according to '/home/saulius/struct/CIF-dictionaries/cif_core.dic'
dictionary named 'cif_core.dic' version 2.4.1 from 2010-06-29.

Automatic conversion script
Id: cif_fix_enum 1527 2010-12-29 10:47:43Z saulius 

The following automatic conversions were performed:

'_symmetry_cell_setting' value 'Monoclinic' changed to 'monoclinic'
according to /home/saulius/struct/CIF-dictionaries/cif_core.dic
dictionary named 'cif_core.dic' version 2.4.1 from 2010-06-29.

Automatic conversion script
Id: cif_fix_values 1715 2011-07-08 13:25:40Z adriana 
;
_cod_original_cell_volume 2318.9(17)
_cod_original_sg_symbol_Hall '-p 2yn'
_cod_original_sg_symbol_H-M 'P 21/n'
_cod_database_code 2212742
_cod_database_fobs_code 2212742

loop_
_symmetry_equiv_pos_as_xyz
'x, y, z'
'-x+1/2, y+1/2, -z+1/2'
'-x, -y, -z'
'x-1/2, -y-1/2, z-1/2'

loop_
_atom_site_type_symbol
_atom_site_label
_atom_site_fract_x
_atom_site_fract_y
_atom_site_fract_z
_atom_site_U_iso_or_equiv
_atom_site_adp_type
_atom_site_calc_flag
_atom_site_refinement_flags
_atom_site_occupancy
C C1 0.6171(4) 0.0001(4) 1.1550(3) 0.0718(14) Uani d . 1
H H1 0.5916 -0.0353 1.1932 0.086 Uiso calc R 1
C C2 0.7059(4) -0.0395(4) 1.1589(3) 0.0723(14) Uani d . 1
H H2 0.7398 -0.1010 1.1999 0.087 Uiso calc R 1
C C3 0.7455(3) 0.0112(4) 1.1022(3) 0.0637(12) Uani d . 1
H H3 0.8051 -0.0164 1.1042 0.076 Uiso calc R 1
C C4 0.6949(3) 0.1034(3) 1.0427(3) 0.0514(11) Uani d . 1
C C5 0.6047(3) 0.1426(3) 1.0392(3) 0.0528(11) Uani d . 1
C C6 0.5652(3) 0.0913(4) 1.0954(3) 0.0660(13) Uani d . 1
H H6 0.5051 0.1178 1.0931 0.079 Uiso calc R 1
C C7 0.7239(3) 0.1747(3) 0.9769(3) 0.0495(10) Uani d . 1
C C8 0.6355(3) 0.2594(3) 0.9332(3) 0.0489(10) Uani d . 1
C C9 0.5666(3) 0.2384(4) 0.9697(3) 0.0531(11) Uani d . 1
C C10 0.4815(3) 0.3084(4) 0.9405(3) 0.0632(12) Uani d . 1
H H10 0.4355 0.2953 0.9646 0.076 Uiso calc R 1
C C11 0.4659(3) 0.3972(4) 0.8756(3) 0.0650(13) Uani d . 1
H H11 0.4086 0.4433 0.8558 0.078 Uiso calc R 1
C C12 0.5344(3) 0.4194(3) 0.8391(3) 0.0553(11) Uani d . 1
C C13 0.6189(3) 0.3475(3) 0.8678(3) 0.0542(11) Uani d . 1
H H13 0.6642 0.3594 0.8426 0.065 Uiso calc R 1
C C14 0.5185(3) 0.5181(4) 0.7730(3) 0.0557(11) Uani d . 1
C C15 0.5405(3) 0.5140(4) 0.6935(3) 0.0630(12) Uani d . 1
H H15 0.5666 0.4478 0.6818 0.076 Uiso calc R 1
C C16 0.5244(3) 0.6066(4) 0.6309(4) 0.0672(13) Uani d . 1
H H16 0.5389 0.6010 0.5775 0.081 Uiso calc R 1
C C17 0.4869(3) 0.7076(4) 0.6474(4) 0.0627(12) Uani d . 1
C C18 0.4666(3) 0.7121(4) 0.7270(3) 0.0693(13) Uani d . 1
H H18 0.4422 0.7790 0.7397 0.083 Uiso calc R 1
C C19 0.4813(3) 0.6201(4) 0.7892(3) 0.0655(13) Uani d . 1
H H19 0.4662 0.6261 0.8421 0.079 Uiso calc R 1
C C20 0.6334(4) 0.0364(4) 0.8262(3) 0.0800(15) Uani d . 1
H H20A 0.6217 -0.0182 0.8666 0.120 Uiso calc R 1
H H20B 0.6430 -0.0016 0.7752 0.120 Uiso calc R 1
H H20C 0.5750 0.0858 0.7942 0.120 Uiso calc R 1
C C21 0.7295(3) 0.1048(4) 0.8941(3) 0.0631(12) Uani d . 1
H H21A 0.7433 0.1553 0.8515 0.076 Uiso calc R 1
H H21B 0.7875 0.0535 0.9265 0.076 Uiso calc R 1
C C22 0.8282(3) 0.2342(4) 1.0402(4) 0.0726(14) Uani d . 1
H H22A 0.8820 0.1775 1.0681 0.087 Uiso calc R 1
H H22B 0.8415 0.2814 0.9952 0.087 Uiso calc R 1
C C23 0.8361(4) 0.3060(5) 1.1261(4) 0.1036(19) Uani d . 1
H H23A 0.7857 0.3651 1.0993 0.155 Uiso calc R 1
H H23B 0.9038 0.3383 1.1621 0.155 Uiso calc R 1
H H23C 0.8238 0.2603 1.1717 0.155 Uiso calc R 1
C C24 0.3415(4) 0.8274(5) 0.4714(4) 0.0843(13) Uani d U 1
C C25 0.3262(5) 0.7272(5) 0.4044(5) 0.138(2) Uani d U 1
H H25A 0.3417 0.6594 0.4440 0.207 Uiso calc R 1
H H25B 0.3713 0.7331 0.3756 0.207 Uiso calc R 1
H H25C 0.2559 0.7249 0.3508 0.207 Uiso calc R 1
C C26 0.2678(4) 0.8278(6) 0.5117(4) 0.1200(18) Uani d U 1
H H26A 0.1984 0.8266 0.4562 0.180 Uiso calc R 1
H H26B 0.2780 0.8945 0.5515 0.180 Uiso calc R 1
H H26C 0.2793 0.7625 0.5535 0.180 Uiso calc R 1
C C27 0.3319(4) 0.9348(4) 0.4129(4) 0.1032(19) Uani d . 1
H H27A 0.2643 0.9387 0.3546 0.155 Uiso calc R 1
H H27B 0.3828 0.9350 0.3911 0.155 Uiso calc R 1
H H27C 0.3423 0.9987 0.4559 0.155 Uiso calc R 1
S S1 0.47513(10) 0.82882(11) 0.57443(11) 0.0854(5) Uani d U 1

loop_
_atom_site_aniso_label
_atom_site_aniso_U_11
_atom_site_aniso_U_22
_atom_site_aniso_U_33
_atom_site_aniso_U_12
_atom_site_aniso_U_13
_atom_site_aniso_U_23
C1 0.072(3) 0.082(4) 0.064(3) -0.010(3) 0.036(3) 0.005(3)
C2 0.071(3) 0.074(3) 0.067(3) 0.000(3) 0.029(3) 0.020(3)
C3 0.057(3) 0.065(3) 0.067(3) 0.004(2) 0.028(2) 0.010(3)
C4 0.044(2) 0.053(3) 0.055(2) -0.002(2) 0.022(2) -0.001(2)
C5 0.053(2) 0.058(3) 0.048(2) 0.000(2) 0.025(2) -0.003(2)
C6 0.063(3) 0.082(3) 0.061(3) 0.002(3) 0.038(3) 0.004(3)
C7 0.044(2) 0.050(2) 0.057(2) 0.000(2) 0.026(2) 0.004(2)
C8 0.045(2) 0.049(2) 0.051(2) -0.001(2) 0.022(2) 0.001(2)
C9 0.049(2) 0.060(3) 0.055(2) 0.001(2) 0.028(2) -0.003(2)
C10 0.057(3) 0.075(3) 0.066(3) 0.006(3) 0.037(2) 0.003(3)
C11 0.051(3) 0.073(3) 0.071(3) 0.013(3) 0.030(2) 0.002(3)
C12 0.051(2) 0.053(3) 0.059(3) 0.004(2) 0.024(2) 0.001(2)
C13 0.045(2) 0.060(3) 0.060(3) 0.001(2) 0.027(2) 0.001(2)
C14 0.045(2) 0.058(3) 0.057(3) 0.006(2) 0.020(2) -0.001(2)
C15 0.056(3) 0.057(3) 0.078(3) 0.012(2) 0.034(3) 0.007(3)
C16 0.056(3) 0.073(3) 0.082(3) 0.010(3) 0.041(3) 0.011(3)
C17 0.050(3) 0.064(3) 0.068(3) 0.005(2) 0.023(2) 0.006(3)
C18 0.072(3) 0.051(3) 0.068(3) 0.008(3) 0.021(3) -0.005(3)
C19 0.069(3) 0.063(3) 0.059(3) 0.008(3) 0.027(2) -0.004(3)
C20 0.083(4) 0.086(4) 0.074(3) 0.002(3) 0.040(3) -0.011(3)
C21 0.060(3) 0.061(3) 0.078(3) 0.009(2) 0.041(3) 0.012(3)
C22 0.046(3) 0.068(3) 0.092(3) -0.005(2) 0.025(3) 0.010(3)
C23 0.091(4) 0.101(4) 0.088(4) -0.029(4) 0.019(3) -0.022(4)
C24 0.082(3) 0.079(3) 0.099(3) 0.016(3) 0.050(2) 0.021(3)
C25 0.144(4) 0.088(4) 0.123(4) 0.007(4) 0.020(3) 0.001(3)
C26 0.082(3) 0.142(4) 0.130(4) 0.018(3) 0.047(3) 0.049(3)
C27 0.116(5) 0.077(4) 0.110(4) 0.016(4) 0.051(4) 0.035(4)
S1 0.0692(8) 0.0673(9) 0.1089(11) -0.0057(7) 0.0348(8) 0.0216(8)

loop_
_atom_type_symbol
_atom_type_description
_atom_type_scat_dispersion_real
_atom_type_scat_dispersion_imag
_atom_type_scat_source
C C 0.0033 0.0016 'International Tables Vol C Tables 4.2.6.8 and 6.1.1.4'
H H 0.0000 0.0000 'International Tables Vol C Tables 4.2.6.8 and 6.1.1.4'
S S 0.1246 0.1234 'International Tables Vol C Tables 4.2.6.8 and 6.1.1.4'

loop_
_geom_angle_atom_site_label_1
_geom_angle_atom_site_label_2
_geom_angle_atom_site_label_3
_geom_angle
C2 C1 C6 121.3(5)
C2 C1 H1 119.4
C6 C1 H1 119.4
C1 C2 C3 120.7(5)
C1 C2 H2 119.7
C3 C2 H2 119.7
C4 C3 C2 118.9(4)
C4 C3 H3 120.5
C2 C3 H3 120.5
C3 C4 C5 119.8(4)
C3 C4 C7 129.0(4)
C5 C4 C7 111.2(4)
C6 C5 C4 121.0(4)
C6 C5 C9 130.5(4)
C4 C5 C9 108.5(4)
C1 C6 C5 118.3(4)
C1 C6 H6 120.9
C5 C6 H6 120.9
C4 C7 C8 101.1(3)
C4 C7 C21 112.0(3)
C8 C7 C21 112.4(3)
C4 C7 C22 111.8(3)
C8 C7 C22 111.1(3)
C21 C7 C22 108.4(3)
C13 C8 C9 120.5(4)
C13 C8 C7 128.9(4)
C9 C8 C7 110.6(3)
C10 C9 C8 119.6(4)
C10 C9 C5 131.8(4)
C8 C9 C5 108.6(4)
C11 C10 C9 119.6(4)
C11 C10 H10 120.2
C9 C10 H10 120.2
C10 C11 C12 121.4(4)
C10 C11 H11 119.3
C12 C11 H11 119.3
C11 C12 C13 118.5(4)
C11 C12 C14 120.4(4)
C13 C12 C14 121.1(4)
C8 C13 C12 120.4(4)
C8 C13 H13 119.8
C12 C13 H13 119.8
C15 C14 C19 117.3(4)
C15 C14 C12 121.7(4)
C19 C14 C12 121.0(4)
C14 C15 C16 121.6(4)
C14 C15 H15 119.2
C16 C15 H15 119.2
C15 C16 C17 120.6(4)
C15 C16 H16 119.7
C17 C16 H16 119.7
C18 C17 C16 117.7(4)
C18 C17 S1 121.0(4)
C16 C17 S1 121.1(4)
C17 C18 C19 122.1(4)
C17 C18 H18 119.0
C19 C18 H18 119.0
C18 C19 C14 120.6(4)
C18 C19 H19 119.7
C14 C19 H19 119.7
C21 C20 H20A 109.5
C21 C20 H20B 109.5
H20A C20 H20B 109.5
C21 C20 H20C 109.5
H20A C20 H20C 109.5
H20B C20 H20C 109.5
C20 C21 C7 115.5(3)
C20 C21 H21A 108.4
C7 C21 H21A 108.4
C20 C21 H21B 108.4
C7 C21 H21B 108.4
H21A C21 H21B 107.5
C23 C22 C7 115.2(4)
C23 C22 H22A 108.5
C7 C22 H22A 108.5
C23 C22 H22B 108.5
C7 C22 H22B 108.5
H22A C22 H22B 107.5
C22 C23 H23A 109.5
C22 C23 H23B 109.5
H23A C23 H23B 109.5
C22 C23 H23C 109.5
H23A C23 H23C 109.5
H23B C23 H23C 109.5
C26 C24 C25 112.0(5)
C26 C24 C27 110.8(5)
C25 C24 C27 109.5(4)
C26 C24 S1 111.3(4)
C25 C24 S1 108.9(4)
C27 C24 S1 104.0(4)
C24 C25 H25A 109.5
C24 C25 H25B 109.5
H25A C25 H25B 109.5
C24 C25 H25C 109.5
H25A C25 H25C 109.5
H25B C25 H25C 109.5
C24 C26 H26A 109.5
C24 C26 H26B 109.5
H26A C26 H26B 109.5
C24 C26 H26C 109.5
H26A C26 H26C 109.5
H26B C26 H26C 109.5
C24 C27 H27A 109.5
C24 C27 H27B 109.5
H27A C27 H27B 109.5
C24 C27 H27C 109.5
H27A C27 H27C 109.5
H27B C27 H27C 109.5
C17 S1 C24 105.0(2)

loop_
_geom_bond_atom_site_label_1
_geom_bond_atom_site_label_2
_geom_bond_distance
C1 C2 1.372(6)
C1 C6 1.378(6)
C1 H1 0.9300
C2 C3 1.387(6)
C2 H2 0.9300
C3 C4 1.382(5)
C3 H3 0.9300
C4 C5 1.395(5)
C4 C7 1.516(5)
C5 C6 1.384(5)
C5 C9 1.460(5)
C6 H6 0.9300
C7 C8 1.525(5)
C7 C21 1.534(5)
C7 C22 1.540(5)
C8 C13 1.373(5)
C8 C9 1.400(5)
C9 C10 1.391(5)
C10 C11 1.379(6)
C10 H10 0.9300
C11 C12 1.397(5)
C11 H11 0.9300
C12 C13 1.401(5)
C12 C14 1.480(6)
C13 H13 0.9300
C14 C15 1.386(5)
C14 C19 1.401(5)
C15 C16 1.392(6)
C15 H15 0.9300
C16 C17 1.395(6)
C16 H16 0.9300
C17 C18 1.374(6)
C17 S1 1.766(5)
C18 C19 1.384(6)
C18 H18 0.9300
C19 H19 0.9300
C20 C21 1.523(6)
C20 H20A 0.9600
C20 H20B 0.9600
C20 H20C 0.9600
C21 H21A 0.9700
C21 H21B 0.9700
C22 C23 1.506(6)
C22 H22A 0.9700
C22 H22B 0.9700
C23 H23A 0.9600
C23 H23B 0.9600
C23 H23C 0.9600
C24 C26 1.489(7)
C24 C25 1.505(7)
C24 C27 1.516(6)
C24 S1 1.830(6)
C25 H25A 0.9600
C25 H25B 0.9600
C25 H25C 0.9600
C26 H26A 0.9600
C26 H26B 0.9600
C26 H26C 0.9600
C27 H27A 0.9600
C27 H27B 0.9600
C27 H27C 0.9600

loop_
_geom_torsion_atom_site_label_1
_geom_torsion_atom_site_label_2
_geom_torsion_atom_site_label_3
_geom_torsion_atom_site_label_4
_geom_torsion
C6 C1 C2 C3 -0.4(7)
C1 C2 C3 C4 0.9(7)
C2 C3 C4 C5 -1.0(6)
C2 C3 C4 C7 178.2(4)
C3 C4 C5 C6 0.6(6)
C7 C4 C5 C6 -178.7(3)
C3 C4 C5 C9 -178.9(3)
C7 C4 C5 C9 1.8(5)
C2 C1 C6 C5 0.0(7)
C4 C5 C6 C1 -0.1(6)
C9 C5 C6 C1 179.3(4)
C3 C4 C7 C8 179.6(4)
C5 C4 C7 C8 -1.2(4)
C3 C4 C7 C21 59.7(5)
C5 C4 C7 C21 -121.1(4)
C3 C4 C7 C22 -62.1(5)
C5 C4 C7 C22 117.1(4)
C4 C7 C8 C13 179.4(4)
C21 C7 C8 C13 -61.0(5)
C22 C7 C8 C13 60.6(5)
C4 C7 C8 C9 0.1(4)
C21 C7 C8 C9 119.7(4)
C22 C7 C8 C9 -118.6(4)
C13 C8 C9 C10 -0.8(6)
C7 C8 C9 C10 178.5(4)
C13 C8 C9 C5 -178.4(3)
C7 C8 C9 C5 0.9(4)
C6 C5 C9 C10 1.6(8)
C4 C5 C9 C10 -178.9(4)
C6 C5 C9 C8 178.8(4)
C4 C5 C9 C8 -1.7(5)
C8 C9 C10 C11 0.2(6)
C5 C9 C10 C11 177.2(4)
C9 C10 C11 C12 -0.6(6)
C10 C11 C12 C13 1.5(6)
C10 C11 C12 C14 -177.4(4)
C9 C8 C13 C12 1.7(6)
C7 C8 C13 C12 -177.5(4)
C11 C12 C13 C8 -2.0(6)
C14 C12 C13 C8 176.8(4)
C11 C12 C14 C15 -143.5(4)
C13 C12 C14 C15 37.6(6)
C11 C12 C14 C19 37.0(6)
C13 C12 C14 C19 -141.8(4)
C19 C14 C15 C16 -1.2(6)
C12 C14 C15 C16 179.3(4)
C14 C15 C16 C17 1.0(7)
C15 C16 C17 C18 0.0(6)
C15 C16 C17 S1 175.3(3)
C16 C17 C18 C19 -0.7(7)
S1 C17 C18 C19 -176.0(3)
C17 C18 C19 C14 0.4(7)
C15 C14 C19 C18 0.5(6)
C12 C14 C19 C18 180.0(4)
C4 C7 C21 C20 54.1(5)
C8 C7 C21 C20 -58.9(5)
C22 C7 C21 C20 177.9(4)
C4 C7 C22 C23 -55.5(5)
C8 C7 C22 C23 56.6(5)
C21 C7 C22 C23 -179.4(4)
C18 C17 S1 C24 -90.0(4)
C16 C17 S1 C24 94.8(4)
C26 C24 S1 C17 58.1(5)
C25 C24 S1 C17 -65.9(4)
C27 C24 S1 C17 177.4(3)

loop_
_cod_related_entry_id
_cod_related_entry_database
_cod_related_entry_code
1 ChemSpider 21125105
